data_2226454
loop_
_publ_author_name
'Durka, Maxime'
'Norberg, Bernadette'
'Rou\'e, Yvain'
'Vincent, St\'ephane P.'
'Wouters, Johan'

_publ_section_title
;
 Phenyl
 2,3,4-tri-<i>O</i>-benzyl-1-thio-\a-<small>D</small>-mannopyranoside
 monohydrate
;
_journal_coeditor_code HB5424
_journal_issue 7
_journal_name_full 'Acta Crystallographica Section E'
_journal_page_first o1525
_journal_paper_doi 10.1107/S1600536810019604
_journal_volume 66
_journal_year 2010
_chemical_formula_iupac 'C33 H34 O5 S, H2 O'
_chemical_formula_moiety 'C33 H34 O5 S, H2 O'
_chemical_formula_sum 'C33 H36 O6 S'
_chemical_formula_weight 560.69
_chemical_name_systematic
;
Phenyl 2,3,4-tri-<i>O</i>-benzyl-1-thio-\a-D-mannopyranoside monohydrate
;
_space_group_IT_number 4
_symmetry_cell_setting monoclinic
_symmetry_space_group_name_Hall 'P 2yb'
_symmetry_space_group_name_H-M 'P 1 21 1'
_atom_sites_solution_hydrogens geom
_atom_sites_solution_primary direct
_atom_sites_solution_secondary difmap
_audit_creation_method SHELXL-97
_cell_angle_alpha 90.00
_cell_angle_beta 101.380(5)
_cell_angle_gamma 90.00
_cell_formula_units_Z 2
_cell_length_a 12.6280(10)
_cell_length_b 8.0840(10)
_cell_length_c 14.832(2)
_cell_measurement_reflns_used 7534
_cell_measurement_temperature 150(2)
_cell_measurement_theta_max 28.16
_cell_measurement_theta_min 3.00
_cell_volume 1484.4(3)
_computing_cell_refinement 'CrysAlis RED (Oxford Diffraction, 2009)'
_computing_data_collection 'CrysAlis CCD (Oxford Diffraction, 2009)'
_computing_data_reduction 'CrysAlis RED (Oxford Diffraction, 2009)'
_computing_molecular_graphics 'PLATON (Spek, 2009)'
_computing_publication_material 'PLATON (Spek, 2009)'
_computing_structure_refinement 'SHELXL97 (Sheldrick, 2008)'
_computing_structure_solution 'SHELXS97 (Sheldrick, 2008)'
_diffrn_ambient_temperature 150(2)
_diffrn_measured_fraction_theta_full 0.996
_diffrn_measured_fraction_theta_max 0.996
_diffrn_measurement_device_type 'Oxford Diffraction Gemini Ruby CCD'
_diffrn_measurement_method '\w scans'
_diffrn_radiation_monochromator graphite
_diffrn_radiation_type MoK\a
_diffrn_radiation_wavelength 0.71073
_diffrn_reflns_av_R_equivalents 0.0220
_diffrn_reflns_av_sigmaI/netI 0.0379
_diffrn_reflns_limit_h_max 14
_diffrn_reflns_limit_h_min -15
_diffrn_reflns_limit_k_max 9
_diffrn_reflns_limit_k_min -9
_diffrn_reflns_limit_l_max 17
_diffrn_reflns_limit_l_min -17
_diffrn_reflns_number 12650
_diffrn_reflns_theta_full 25.00
_diffrn_reflns_theta_max 25.02
_diffrn_reflns_theta_min 3.01
_exptl_absorpt_coefficient_mu 0.152
_exptl_absorpt_correction_T_max 0.974
_exptl_absorpt_correction_T_min 0.948
_exptl_absorpt_correction_type multi-scan
_exptl_absorpt_process_details
;
(CrysAlis Pro; Oxford Diffraction, 2009)
;
_exptl_crystal_colour colourless
_exptl_crystal_density_diffrn 1.255
_exptl_crystal_density_method 'not measured'
_exptl_crystal_description prism
_exptl_crystal_F_000 596.0
_exptl_crystal_size_max 0.35
_exptl_crystal_size_mid 0.30
_exptl_crystal_size_min 0.17
_refine_diff_density_max 0.132
_refine_diff_density_min -0.166
_refine_ls_abs_structure_details 'Flack (1983), 2381 Friedel pairs'
_refine_ls_abs_structure_Flack 0.01(5)
_refine_ls_extinction_method none
_refine_ls_goodness_of_fit_ref 0.973
_refine_ls_hydrogen_treatment mixed
_refine_ls_matrix_type full
_refine_ls_number_parameters 400
_refine_ls_number_reflns 5205
_refine_ls_number_restraints 17
_refine_ls_restrained_S_all 0.973
_refine_ls_R_factor_all 0.0386
_refine_ls_R_factor_gt 0.0295
_refine_ls_shift/su_max 0.001
_refine_ls_shift/su_mean 0.000
_refine_ls_structure_factor_coef Fsqd
_refine_ls_weighting_details 'calc w=1/[\s^2^(Fo^2^)+(0.0359P)^2^] where P=(Fo^2^+2Fc^2^)/3'
_refine_ls_weighting_scheme calc
_refine_ls_wR_factor_gt 0.0603
_refine_ls_wR_factor_ref 0.0623
_reflns_number_gt 4333
_reflns_number_total 5205
_reflns_threshold_expression I>2\s(I)
_cod_data_source_file hb5424.cif
_cod_data_source_block I
_cod_original_cell_volume 1484.4(2)
_cod_original_sg_symbol_H-M 'P 21'
_cod_database_code 2226454
_cod_database_fobs_code 2226454

loop_
_symmetry_equiv_pos_as_xyz
'x, y, z'
'-x, y+1/2, -z'

loop_
_atom_site_type_symbol
_atom_site_label
_atom_site_fract_x
_atom_site_fract_y
_atom_site_fract_z
_atom_site_U_iso_or_equiv
_atom_site_adp_type
_atom_site_calc_flag
_atom_site_refinement_flags
_atom_site_occupancy
_atom_site_disorder_assembly
_atom_site_disorder_group
C C1 0.28677(14) 0.7097(2) 0.89516(11) 0.0300(4) Uani d . 1 . .
H H1 0.3281 0.7834 0.9416 0.036 Uiso calc R 1 . .
C C2 0.32672(13) 0.7370(2) 0.80557(11) 0.0334(4) Uani d . 1 . .
H H2 0.3072 0.8487 0.7825 0.040 Uiso calc R 1 . .
C C3 0.27664(14) 0.6105(2) 0.73342(11) 0.0337(4) Uani d . 1 A .
H H3 0.1995 0.6349 0.7142 0.040 Uiso calc R 1 . .
C C4 0.28925(14) 0.4357(2) 0.77082(10) 0.0297(4) Uani d . 1 . .
H H4 0.3641 0.3989 0.7759 0.036 Uiso calc R 1 . .
C C5 0.25565(14) 0.4210(2) 0.86404(10) 0.0276(4) Uani d . 1 . .
H H5 0.1771 0.4349 0.8547 0.033 Uiso calc R 1 . .
C C6 0.28498(13) 0.2565(2) 0.90995(11) 0.0323(4) Uani d . 1 . .
H H6A 0.2635 0.2547 0.9692 0.039 Uiso calc R 1 . .
H H6B 0.2466 0.1688 0.8725 0.039 Uiso calc R 1 . .
C C8 0.11808(13) 0.7620(2) 0.98996(11) 0.0308(4) Uani d . 1 . .
C C9 0.02534(15) 0.6816(2) 1.00193(13) 0.0370(5) Uani d . 1 . .
H H9 -0.0181 0.6284 0.9525 0.044 Uiso calc R 1 . .
C C10 -0.00307(16) 0.6802(2) 1.08781(14) 0.0448(5) Uani d . 1 . .
H H10 -0.0665 0.6283 1.0954 0.054 Uiso calc R 1 . .
C C11 0.06208(17) 0.7552(3) 1.16149(13) 0.0489(5) Uani d . 1 . .
H H11 0.0431 0.7537 1.2190 0.059 Uiso calc R 1 . .
C C12 0.15545(18) 0.8325(3) 1.14995(13) 0.0453(5) Uani d . 1 . .
H H12 0.2004 0.8810 1.2002 0.054 Uiso calc R 1 . .
C C13 0.18316(15) 0.8388(2) 1.06442(13) 0.0378(5) Uani d . 1 . .
H H13 0.2453 0.8945 1.0568 0.045 Uiso calc R 1 . .
C C14 0.50097(18) 0.8655(2) 0.81855(16) 0.0507(6) Uani d . 1 . .
H H14A 0.5083 0.9246 0.8764 0.061 Uiso calc R 1 . .
H H14B 0.4635 0.9367 0.7699 0.061 Uiso calc R 1 . .
C C15 0.61013(15) 0.8228(2) 0.80096(11) 0.0322(4) Uani d . 1 . .
C C16 0.62073(15) 0.7141(2) 0.73104(11) 0.0367(4) Uani d . 1 . .
H H16 0.5595 0.6650 0.6961 0.044 Uiso calc R 1 . .
C C17 0.72045(17) 0.6782(3) 0.71287(13) 0.0478(5) Uani d . 1 . .
H H17 0.7264 0.6048 0.6659 0.057 Uiso calc R 1 . .
C C18 0.81128(17) 0.7497(3) 0.76340(17) 0.0603(6) Uani d . 1 . .
H H18 0.8787 0.7253 0.7505 0.072 Uiso calc R 1 . .
C C19 0.80278(18) 0.8570(3) 0.83291(16) 0.0578(7) Uani d . 1 . .
H H19 0.8647 0.9052 0.8673 0.069 Uiso calc R 1 . .
C C20 0.70225(17) 0.8946(2) 0.85263(12) 0.0434(5) Uani d . 1 . .
H H20 0.6968 0.9673 0.9001 0.052 Uiso calc R 1 . .
O O3 0.32582(10) 0.61829(18) 0.65476(8) 0.0464(4) Uani d . 1 . .
C C21 0.2578(3) 0.6608(6) 0.5714(2) 0.0441(11) Uani d PD 0.50 A 1
H H21A 0.2135 0.7550 0.5805 0.053 Uiso calc PR 0.50 A 1
H H21B 0.2102 0.5689 0.5495 0.053 Uiso calc PR 0.50 A 1
C C22 0.3247(5) 0.7026(7) 0.5018(4) 0.0280(18) Uani d PD 0.50 A 1
C C23 0.4047(6) 0.8186(9) 0.5201(3) 0.043(2) Uani d PD 0.50 A 1
H H23 0.4207 0.8676 0.5779 0.051 Uiso calc PR 0.50 A 1
C C24 0.4617(5) 0.8638(7) 0.4547(5) 0.0407(15) Uani d PD 0.50 A 1
H H24 0.5178 0.9396 0.4692 0.049 Uiso calc PR 0.50 A 1
C C25 0.4364(5) 0.7974(10) 0.3673(5) 0.0456(16) Uani d PD 0.50 A 1
H H25 0.4748 0.8301 0.3229 0.055 Uiso calc PR 0.50 A 1
C C26 0.3545(7) 0.6830(9) 0.3456(3) 0.0481(19) Uani d PD 0.50 A 1
H H26 0.3372 0.6388 0.2866 0.058 Uiso calc PR 0.50 A 1
C C27 0.2978(6) 0.6338(10) 0.4127(4) 0.044(2) Uani d PD 0.50 A 1
H H27 0.2427 0.5562 0.3988 0.053 Uiso calc PR 0.50 A 1
C C21' 0.2980(4) 0.7526(6) 0.5997(2) 0.0413(7) Uani d PD 0.50 A 2
H H21C 0.3253 0.8515 0.6334 0.050 Uiso calc PR 0.50 A 2
H H21D 0.2199 0.7608 0.5844 0.050 Uiso calc PR 0.50 A 2
C C22' 0.3411(10) 0.7456(13) 0.5118(7) 0.0413(7) Uani d PD 0.50 A 2
C C23' 0.4273(9) 0.8369(12) 0.4994(6) 0.0413(7) Uani d PD 0.50 A 2
H H23' 0.4617 0.9043 0.5471 0.050 Uiso calc PR 0.50 A 2
C C24' 0.4653(6) 0.8333(8) 0.4192(7) 0.0413(7) Uani d PD 0.50 A 2
H H24' 0.5225 0.9015 0.4122 0.050 Uiso calc PR 0.50 A 2
C C25' 0.4206(7) 0.7315(9) 0.3503(6) 0.0413(7) Uani d PD 0.50 A 2
H H25' 0.4465 0.7287 0.2958 0.050 Uiso calc PR 0.50 A 2
C C26' 0.3361(8) 0.6316(8) 0.3617(6) 0.0413(7) Uani d PD 0.50 A 2
H H26' 0.3052 0.5596 0.3149 0.050 Uiso calc PR 0.50 A 2
C C27' 0.2970(8) 0.6377(14) 0.4420(8) 0.0413(7) Uani d PD 0.50 A 2
H H27' 0.2405 0.5687 0.4494 0.050 Uiso calc PR 0.50 A 2
C C28 0.26726(15) 0.2153(3) 0.66005(13) 0.0451(5) Uani d . 1 . .
H H28A 0.3146 0.1422 0.7016 0.054 Uiso calc R 1 . .
H H28B 0.3101 0.2731 0.6224 0.054 Uiso calc R 1 . .
C C29 0.17992(15) 0.1171(2) 0.60016(12) 0.0376(5) Uani d . 1 . .
C C30 0.17758(17) 0.1035(3) 0.50676(13) 0.0445(5) Uani d . 1 . .
H H30 0.2310 0.1538 0.4812 0.053 Uiso calc R 1 . .
C C31 0.09579(19) 0.0151(3) 0.45124(14) 0.0540(6) Uani d . 1 . .
H H31 0.0945 0.0064 0.3885 0.065 Uiso calc R 1 . .
C C32 0.01714(19) -0.0592(3) 0.48815(15) 0.0570(6) Uani d . 1 . .
H H32 -0.0373 -0.1189 0.4506 0.068 Uiso calc R 1 . .
C C33 0.01817(17) -0.0461(3) 0.58167(15) 0.0516(6) Uani d . 1 . .
H H33 -0.0359 -0.0957 0.6067 0.062 Uiso calc R 1 . .
C C34 0.09947(16) 0.0405(3) 0.63681(13) 0.0430(5) Uani d . 1 . .
H H34 0.1007 0.0480 0.6996 0.052 Uiso calc R 1 . .
O O1 0.30602(9) 0.54559(13) 0.92705(7) 0.0281(3) Uani d . 1 . .
O O2 0.44079(9) 0.71853(15) 0.82204(8) 0.0383(3) Uani d . 1 . .
O O4 0.21835(9) 0.32927(16) 0.71031(8) 0.0385(3) Uani d D 1 . .
O O6 0.39918(10) 0.22905(16) 0.92224(9) 0.0376(3) Uani d . 1 . .
O OW 0.55620(12) 0.4829(2) 0.94836(10) 0.0379(3) Uani d . 1 . .
S S1 0.14464(4) 0.77358(5) 0.87681(3) 0.03636(13) Uani d . 1 . .
H HW1 0.528(2) 0.551(4) 0.9035(18) 0.084(9) Uiso d . 1 . .
H HW2 0.5117(18) 0.417(3) 0.9508(13) 0.047(7) Uiso d . 1 . .
H H6 0.4137(16) 0.142(3) 0.9571(13) 0.050(6) Uiso d . 1 . .

loop_
_atom_site_aniso_label
_atom_site_aniso_U_11
_atom_site_aniso_U_22
_atom_site_aniso_U_33
_atom_site_aniso_U_12
_atom_site_aniso_U_13
_atom_site_aniso_U_23
C1 0.0308(10) 0.0249(9) 0.0353(10) 0.0021(8) 0.0090(8) 0.0008(7)
C2 0.0287(10) 0.0296(10) 0.0436(10) 0.0051(8) 0.0111(8) 0.0099(8)
C3 0.0279(10) 0.0449(11) 0.0295(9) 0.0067(9) 0.0089(8) 0.0063(8)
C4 0.0231(10) 0.0371(11) 0.0284(9) 0.0003(8) 0.0037(7) -0.0026(8)
C5 0.0255(10) 0.0274(10) 0.0303(9) -0.0021(8) 0.0061(7) -0.0032(8)
C6 0.0313(10) 0.0333(10) 0.0333(8) -0.0040(9) 0.0088(7) -0.0021(8)
C8 0.0266(10) 0.0275(9) 0.0394(9) 0.0041(8) 0.0093(7) -0.0005(9)
C9 0.0277(11) 0.0346(11) 0.0477(11) 0.0026(8) 0.0048(8) 0.0003(8)
C10 0.0356(11) 0.0380(12) 0.0662(14) 0.0049(9) 0.0232(10) 0.0098(10)
C11 0.0597(14) 0.0457(12) 0.0468(11) 0.0112(12) 0.0238(10) 0.0057(11)
C12 0.0497(13) 0.0427(12) 0.0427(11) 0.0021(10) 0.0073(9) -0.0073(9)
C13 0.0318(11) 0.0327(10) 0.0501(12) 0.0001(8) 0.0105(9) -0.0028(9)
C14 0.0534(14) 0.0313(12) 0.0750(14) -0.0061(10) 0.0314(11) -0.0078(10)
C15 0.0386(11) 0.0282(10) 0.0313(9) -0.0064(8) 0.0103(8) 0.0023(8)
C16 0.0331(11) 0.0442(11) 0.0312(9) -0.0001(9) 0.0024(8) 0.0017(8)
C17 0.0458(13) 0.0565(14) 0.0441(11) 0.0070(11) 0.0165(10) 0.0045(10)
C18 0.0344(13) 0.0552(15) 0.0942(17) 0.0017(12) 0.0198(12) 0.0163(14)
C19 0.0390(14) 0.0482(14) 0.0751(16) -0.0134(11) -0.0160(12) 0.0203(12)
C20 0.0600(15) 0.0312(10) 0.0345(10) -0.0123(10) -0.0011(10) 0.0050(8)
O3 0.0426(8) 0.0664(9) 0.0334(7) 0.0167(7) 0.0157(6) 0.0184(7)
C21 0.031(2) 0.065(3) 0.032(2) -0.020(2) -0.0058(17) 0.002(2)
C22 0.036(3) 0.022(4) 0.025(3) 0.011(3) 0.007(3) 0.010(3)
C23 0.049(5) 0.065(4) 0.011(2) 0.006(4) 0.001(2) -0.004(2)
C24 0.033(3) 0.046(3) 0.041(4) -0.012(2) 0.000(3) -0.004(3)
C25 0.052(4) 0.052(4) 0.041(4) 0.009(3) 0.030(3) 0.010(3)
C26 0.080(5) 0.047(4) 0.017(2) 0.012(4) 0.008(3) -0.002(2)
C27 0.038(3) 0.036(3) 0.052(6) -0.011(2) -0.007(4) -0.002(4)
C21' 0.0536(15) 0.0354(13) 0.0370(14) 0.0045(11) 0.0144(11) 0.0001(11)
C22' 0.0536(15) 0.0354(13) 0.0370(14) 0.0045(11) 0.0144(11) 0.0001(11)
C23' 0.0536(15) 0.0354(13) 0.0370(14) 0.0045(11) 0.0144(11) 0.0001(11)
C24' 0.0536(15) 0.0354(13) 0.0370(14) 0.0045(11) 0.0144(11) 0.0001(11)
C25' 0.0536(15) 0.0354(13) 0.0370(14) 0.0045(11) 0.0144(11) 0.0001(11)
C26' 0.0536(15) 0.0354(13) 0.0370(14) 0.0045(11) 0.0144(11) 0.0001(11)
C27' 0.0536(15) 0.0354(13) 0.0370(14) 0.0045(11) 0.0144(11) 0.0001(11)
C28 0.0364(11) 0.0497(13) 0.0494(11) 0.0013(10) 0.0092(9) -0.0137(10)
C29 0.0362(11) 0.0329(10) 0.0443(12) 0.0027(9) 0.0097(9) -0.0077(9)
C30 0.0488(13) 0.0425(12) 0.0447(12) -0.0036(10) 0.0152(10) -0.0046(9)
C31 0.0657(15) 0.0514(14) 0.0423(12) -0.0035(12) 0.0040(11) -0.0069(10)
C32 0.0486(15) 0.0532(15) 0.0629(14) -0.0103(11) -0.0046(12) -0.0147(11)
C33 0.0439(14) 0.0417(13) 0.0709(15) -0.0084(10) 0.0157(11) -0.0053(11)
C34 0.0427(12) 0.0416(11) 0.0464(11) 0.0025(10) 0.0124(9) -0.0043(9)
O1 0.0309(7) 0.0244(6) 0.0286(6) -0.0002(5) 0.0054(5) 0.0000(5)
O2 0.0307(7) 0.0340(7) 0.0521(7) -0.0014(6) 0.0127(6) 0.0108(6)
O4 0.0283(7) 0.0484(8) 0.0378(7) 0.0024(6) 0.0042(5) -0.0151(6)
O6 0.0350(8) 0.0285(8) 0.0494(7) 0.0019(6) 0.0082(6) 0.0079(6)
OW 0.0299(8) 0.0340(8) 0.0469(8) -0.0020(7) 0.0005(6) 0.0019(6)
S1 0.0316(3) 0.0396(3) 0.0383(2) 0.0082(2) 0.00785(19) 0.0010(2)

loop_
_atom_type_symbol
_atom_type_description
_atom_type_scat_dispersion_real
_atom_type_scat_dispersion_imag
_atom_type_scat_source
C C 0.0033 0.0016 'International Tables Vol C Tables 4.2.6.8 and 6.1.1.4'
H H 0.0000 0.0000 'International Tables Vol C Tables 4.2.6.8 and 6.1.1.4'
O O 0.0106 0.0060 'International Tables Vol C Tables 4.2.6.8 and 6.1.1.4'
S S 0.1246 0.1234 'International Tables Vol C Tables 4.2.6.8 and 6.1.1.4'

loop_
_geom_angle_atom_site_label_1
_geom_angle_atom_site_label_2
_geom_angle_atom_site_label_3
_geom_angle_site_symmetry_1
_geom_angle_site_symmetry_3
_geom_angle
_geom_angle_publ_flag
O1 C1 C2 . . 111.21(14) ?
O1 C1 S1 . . 114.34(12) ?
C2 C1 S1 . . 108.15(11) ?
O1 C1 H1 . . 107.6 ?
C2 C1 H1 . . 107.6 ?
S1 C1 H1 . . 107.6 ?
O2 C2 C3 . . 108.46(14) ?
O2 C2 C1 . . 109.45(13) ?
C3 C2 C1 . . 110.59(14) ?
O2 C2 H2 . . 109.4 ?
C3 C2 H2 . . 109.4 ?
C1 C2 H2 . . 109.4 ?
O3 C3 C4 . . 108.00(14) ?
O3 C3 C2 . . 110.94(15) ?
C4 C3 C2 . . 111.68(13) ?
O3 C3 H3 . . 108.7 ?
C4 C3 H3 . . 108.7 ?
C2 C3 H3 . . 108.7 ?
O4 C4 C3 . . 108.98(12) ?
O4 C4 C5 . . 105.68(14) ?
C3 C4 C5 . . 112.09(14) ?
O4 C4 H4 . . 110.0 ?
C3 C4 H4 . . 110.0 ?
C5 C4 H4 . . 110.0 ?
O1 C5 C6 . . 106.70(11) ?
O1 C5 C4 . . 111.58(13) ?
C6 C5 C4 . . 112.98(14) ?
O1 C5 H5 . . 108.5 ?
C6 C5 H5 . . 108.5 ?
C4 C5 H5 . . 108.5 ?
O6 C6 C5 . . 110.21(14) ?
O6 C6 H6A . . 109.6 ?
C5 C6 H6A . . 109.6 ?
O6 C6 H6B . . 109.6 ?
C5 C6 H6B . . 109.6 ?
H6A C6 H6B . . 108.1 ?
C9 C8 C13 . . 119.53(16) ?
C9 C8 S1 . . 117.95(13) ?
C13 C8 S1 . . 122.40(14) ?
C8 C9 C10 . . 120.02(17) ?
C8 C9 H9 . . 120.0 ?
C10 C9 H9 . . 120.0 ?
C11 C10 C9 . . 120.23(19) ?
C11 C10 H10 . . 119.9 ?
C9 C10 H10 . . 119.9 ?
C10 C11 C12 . . 119.72(18) ?
C10 C11 H11 . . 120.1 ?
C12 C11 H11 . . 120.1 ?
C11 C12 C13 . . 120.66(17) ?
C11 C12 H12 . . 119.7 ?
C13 C12 H12 . . 119.7 ?
C12 C13 C8 . . 119.79(18) ?
C12 C13 H13 . . 120.1 ?
C8 C13 H13 . . 120.1 ?
O2 C14 C15 . . 109.44(16) ?
O2 C14 H14A . . 109.8 ?
C15 C14 H14A . . 109.8 ?
O2 C14 H14B . . 109.8 ?
C15 C14 H14B . . 109.8 ?
H14A C14 H14B . . 108.2 ?
C16 C15 C20 . . 118.96(19) ?
C16 C15 C14 . . 120.41(16) ?
C20 C15 C14 . . 120.61(18) ?
C17 C16 C15 . . 120.65(18) ?
C17 C16 H16 . . 119.7 ?
C15 C16 H16 . . 119.7 ?
C18 C17 C16 . . 120.4(2) ?
C18 C17 H17 . . 119.8 ?
C16 C17 H17 . . 119.8 ?
C19 C18 C17 . . 119.9(2) ?
C19 C18 H18 . . 120.0 ?
C17 C18 H18 . . 120.0 ?
C18 C19 C20 . . 120.51(19) ?
C18 C19 H19 . . 119.7 ?
C20 C19 H19 . . 119.7 ?
C15 C20 C19 . . 119.52(19) ?
C15 C20 H20 . . 120.2 ?
C19 C20 H20 . . 120.2 ?
C21' O3 C21 . . 40.1(2) ?
C21' O3 C3 . . 115.02(19) ?
C21 O3 C3 . . 116.2(2) ?
O3 C21 C22 . . 109.4(4) ?
O3 C21 H21A . . 109.8 ?
C22 C21 H21A . . 109.8 ?
O3 C21 H21B . . 109.8 ?
C22 C21 H21B . . 109.8 ?
H21A C21 H21B . . 108.2 ?
C23 C22 C27 . . 119.2(6) ?
C23 C22 C21 . . 120.9(5) ?
C27 C22 C21 . . 119.5(5) ?
C22 C23 C24 . . 121.0(5) ?
C22 C23 H23 . . 119.5 ?
C24 C23 H23 . . 119.5 ?
C23 C24 C25 . . 120.4(4) ?
C23 C24 H24 . . 119.8 ?
C25 C24 H24 . . 119.8 ?
C26 C25 C24 . . 120.3(5) ?
C26 C25 H25 . . 119.9 ?
C24 C25 H25 . . 119.9 ?
C25 C26 C27 . . 119.5(5) ?
C25 C26 H26 . . 120.2 ?
C27 C26 H26 . . 120.2 ?
C26 C27 C22 . . 119.6(6) ?
C26 C27 H27 . . 120.2 ?
C22 C27 H27 . . 120.2 ?
O3 C21' C22' . . 113.2(5) ?
O3 C21' H21C . . 108.9 ?
C22' C21' H21C . . 108.9 ?
O3 C21' H21D . . 108.9 ?
C22' C21' H21D . . 108.9 ?
H21C C21' H21D . . 107.8 ?
C23' C22' C27' . . 117.2(8) ?
C23' C22' C21' . . 122.1(10) ?
C27' C22' C21' . . 120.6(9) ?
C22' C23' C24' . . 122.3(7) ?
C22' C23' H23' . . 118.9 ?
C24' C23' H23' . . 118.9 ?
C25' C24' C23' . . 120.4(7) ?
C25' C24' H24' . . 119.8 ?
C23' C24' H24' . . 119.8 ?
C24' C25' C26' . . 119.0(7) ?
C24' C25' H25' . . 120.5 ?
C26' C25' H25' . . 120.5 ?
C25' C26' C27' . . 120.3(8) ?
C25' C26' H26' . . 119.9 ?
C27' C26' H26' . . 119.9 ?
C26' C27' C22' . . 120.7(9) ?
C26' C27' H27' . . 119.7 ?
C22' C27' H27' . . 119.7 ?
O4 C28 C29 . . 108.24(15) ?
O4 C28 H28A . . 110.0 ?
C29 C28 H28A . . 110.0 ?
O4 C28 H28B . . 110.0 ?
C29 C28 H28B . . 110.0 ?
H28A C28 H28B . . 108.4 ?
C30 C29 C34 . . 118.92(17) ?
C30 C29 C28 . . 120.18(18) ?
C34 C29 C28 . . 120.90(17) ?
C29 C30 C31 . . 120.1(2) ?
C29 C30 H30 . . 119.9 ?
C31 C30 H30 . . 119.9 ?
C32 C31 C30 . . 120.32(19) ?
C32 C31 H31 . . 119.8 ?
C30 C31 H31 . . 119.8 ?
C31 C32 C33 . . 120.20(19) ?
C31 C32 H32 . . 119.9 ?
C33 C32 H32 . . 119.9 ?
C34 C33 C32 . . 119.5(2) ?
C34 C33 H33 . . 120.2 ?
C32 C33 H33 . . 120.2 ?
C33 C34 C29 . . 120.89(18) ?
C33 C34 H34 . . 119.6 ?
C29 C34 H34 . . 119.6 ?
C1 O1 C5 . . 114.61(11) ?
C14 O2 C2 . . 116.02(14) ?
C28 O4 C4 . . 116.34(13) ?
C6 O6 H6 . . 106.8(14) ?
HW1 OW HW2 . . 106(2) ?
C8 S1 C1 . . 101.91(8) ?

loop_
_geom_bond_atom_site_label_1
_geom_bond_atom_site_label_2
_geom_bond_site_symmetry_2
_geom_bond_distance
_geom_bond_publ_flag
C1 O1 . 1.414(2) ?
C1 C2 . 1.528(2) ?
C1 S1 . 1.8355(17) ?
C1 H1 . 0.9800 ?
C2 O2 . 1.421(2) ?
C2 C3 . 1.524(2) ?
C2 H2 . 0.9800 ?
C3 O3 . 1.427(2) ?
C3 C4 . 1.515(3) ?
C3 H3 . 0.9800 ?
C4 O4 . 1.425(2) ?
C4 C5 . 1.529(2) ?
C4 H4 . 0.9800 ?
C5 O1 . 1.4347(18) ?
C5 C6 . 1.506(2) ?
C5 H5 . 0.9800 ?
C6 O6 . 1.435(2) ?
C6 H6A . 0.9700 ?
C6 H6B . 0.9700 ?
C8 C9 . 1.381(2) ?
C8 C13 . 1.386(2) ?
C8 S1 . 1.7777(17) ?
C9 C10 . 1.390(3) ?
C9 H9 . 0.9300 ?
C10 C11 . 1.372(3) ?
C10 H10 . 0.9300 ?
C11 C12 . 1.375(3) ?
C11 H11 . 0.9300 ?
C12 C13 . 1.382(3) ?
C12 H12 . 0.9300 ?
C13 H13 . 0.9300 ?
C14 O2 . 1.417(2) ?
C14 C15 . 1.493(3) ?
C14 H14A . 0.9700 ?
C14 H14B . 0.9700 ?
C15 C16 . 1.386(2) ?
C15 C20 . 1.388(3) ?
C16 C17 . 1.370(3) ?
C16 H16 . 0.9300 ?
C17 C18 . 1.368(3) ?
C17 H17 . 0.9300 ?
C18 C19 . 1.368(3) ?
C18 H18 . 0.9300 ?
C19 C20 . 1.392(3) ?
C19 H19 . 0.9300 ?
C20 H20 . 0.9300 ?
O3 C21' . 1.362(4) ?
O3 C21 . 1.403(3) ?
C21 C22 . 1.496(6) ?
C21 H21A . 0.9700 ?
C21 H21B . 0.9700 ?
C22 C23 . 1.366(8) ?
C22 C27 . 1.412(7) ?
C23 C24 . 1.366(7) ?
C23 H23 . 0.9300 ?
C24 C25 . 1.382(7) ?
C24 H24 . 0.9300 ?
C25 C26 . 1.377(8) ?
C25 H25 . 0.9300 ?
C26 C27 . 1.393(8) ?
C26 H26 . 0.9300 ?
C27 H27 . 0.9300 ?
C21' C22' . 1.510(8) ?
C21' H21C . 0.9700 ?
C21' H21D . 0.9700 ?
C22' C23' . 1.356(10) ?
C22' C27' . 1.384(10) ?
C23' C24' . 1.370(9) ?
C23' H23' . 0.9300 ?
C24' C25' . 1.346(9) ?
C24' H24' . 0.9300 ?
C25' C26' . 1.375(9) ?
C25' H25' . 0.9300 ?
C26' C27' . 1.377(9) ?
C26' H26' . 0.9300 ?
C27' H27' . 0.9300 ?
C28 O4 . 1.403(2) ?
C28 C29 . 1.500(3) ?
C28 H28A . 0.9700 ?
C28 H28B . 0.9700 ?
C29 C30 . 1.384(3) ?
C29 C34 . 1.389(3) ?
C30 C31 . 1.386(3) ?
C30 H30 . 0.9300 ?
C31 C32 . 1.365(3) ?
C31 H31 . 0.9300 ?
C32 C33 . 1.389(3) ?
C32 H32 . 0.9300 ?
C33 C34 . 1.372(3) ?
C33 H33 . 0.9300 ?
C34 H34 . 0.9300 ?
O6 H6 . 0.87(2) ?
OW HW1 . 0.88(3) ?
OW HW2 . 0.78(2) ?

loop_
_geom_hbond_atom_site_label_D
_geom_hbond_atom_site_label_H
_geom_hbond_atom_site_label_A
_geom_hbond_site_symmetry_A
_geom_hbond_distance_DH
_geom_hbond_distance_HA
_geom_hbond_distance_DA
_geom_hbond_angle_DHA
OW HW1 O2 . 0.88(3) 2.00(3) 2.861(2) 166(2)
OW HW2 O6 . 0.78(2) 2.07(2) 2.827(2) 165(2)
O6 H6 OW 2_647 0.87(2) 1.89(2) 2.745(2) 169(2)
